data_4322961
loop_
_publ_author_name
'Peter Comba'
'Andreas Fath'
'Trevor W. Hambley'
'Andreas K\"uhner'
'David T. Richens'
'Annette Vielfort'

_publ_section_title
;
 Helical Figure-of-Eight Loop Dicopper(I) Compounds: Syntheses,
 Structures, and Dynamics
;
_journal_name_full 'Inorganic Chemistry'
_journal_page_first 4389
_journal_page_last 4401
_journal_paper_doi 10.1021/ic980216q
_journal_volume 37
_journal_year 1998
_chemical_formula_sum 'C36 H50 Cl2 Cu2 N6 O8 S4'
_chemical_formula_weight 1020.91
_space_group_IT_number 14
_symmetry_cell_setting monoclinic
_symmetry_Int_Tables_number 14
_symmetry_space_group_name_Hall '-P 2yab'
_symmetry_space_group_name_H-M 'P 1 21/a 1'
_audit_creation_date 'Mon Oct 23 10:36:37 1995'
_audit_creation_method 'from TEXRAY.INF file'
_cell_angle_alpha 90
_cell_angle_beta 96.53(2)
_cell_angle_gamma 90
_cell_formula_units_Z 4
_cell_length_a 9.364(3)
_cell_length_b 23.918(5)
_cell_length_c 10.150(3)
_cell_measurement_reflns_used 25
_cell_measurement_temperature 294.2
_cell_measurement_theta_max 82.9
_cell_measurement_theta_min 64.4
_cell_volume 2258.5(11)
_computing_cell_refinement 'MSC/AFC Diffractometer Control'
_computing_data_collection 'MSC/AFC Diffractometer Control'
_computing_data_reduction teXsan
_computing_publication_material teXsan
_computing_structure_refinement teXsan
_computing_structure_solution SHELXS86
_diffrn_ambient_temperature 294.2
_diffrn_measurement_device AFC7R
_diffrn_measurement_method 'omega/2-theta scans'
_diffrn_orient_matrix_UB_11 -0.04923
_diffrn_orient_matrix_UB_12 -0.03702
_diffrn_orient_matrix_UB_13 -0.01288
_diffrn_orient_matrix_UB_21 0.09251
_diffrn_orient_matrix_UB_22 -0.01939
_diffrn_orient_matrix_UB_23 0.03043
_diffrn_orient_matrix_UB_31 -0.02394
_diffrn_orient_matrix_UB_32 0.00121
_diffrn_orient_matrix_UB_33 0.09349
_diffrn_radiation_monochromator graphite
_diffrn_radiation_source 'X-ray tube'
_diffrn_radiation_type CuKalpha
_diffrn_radiation_wavelength 1.5418
_diffrn_reflns_av_R_equivalents 4.44
_diffrn_reflns_limit_h_max 10
_diffrn_reflns_limit_h_min 0
_diffrn_reflns_limit_k_max 26
_diffrn_reflns_limit_k_min 0
_diffrn_reflns_limit_l_max 11
_diffrn_reflns_limit_l_min -11
_diffrn_reflns_number 3696
_diffrn_reflns_theta_max 60.05
_diffrn_standards_decay_% -2.59
_diffrn_standards_interval_count 150
_diffrn_standards_number 3
_exptl_absorpt_coefficient_mu 8.541
_exptl_absorpt_correction_T_max 0.999
_exptl_absorpt_correction_T_min 0.702
_exptl_absorpt_correction_type empirical
_exptl_absorpt_process_details psi-scan
_exptl_crystal_colour yellow
_exptl_crystal_density_diffrn 1.501
_exptl_crystal_density_meas ?
_exptl_crystal_description plates
_exptl_crystal_F_000 1056.00
_exptl_crystal_size_max 0.350
_exptl_crystal_size_mid 0.250
_exptl_crystal_size_min 0.050
_refine_diff_density_max 0.63
_refine_diff_density_min -0.40
_refine_ls_extinction_method none
_refine_ls_goodness_of_fit_obs 2.505
_refine_ls_hydrogen_treatment noref
_refine_ls_matrix_type full
_refine_ls_number_parameters 262
_refine_ls_number_reflns 1906
_refine_ls_number_restraints 0
_refine_ls_R_factor_obs 0.0593
_refine_ls_shift/esd_max 0.1750
_refine_ls_structure_factor_coef F
_refine_ls_weighting_scheme sigma
_refine_ls_wR_factor_obs 0.0741
_reflns_number_observed 1906
_reflns_number_total 3463
_reflns_observed_criterion 2.50
_cod_data_source_file ic980216q_2.cif
_cod_data_source_block twh218
_cod_depositor_comments
;
The following automatic conversions were performed:

'_exptl_crystal_density_meas' value '-' was changed to '?' - the
value is perceived as not measured.

Automatic conversion script
Id: cif_fix_values 3008 2015-01-20 13:52:24Z robertas 
;
_cod_original_cell_volume 2258(1)
_cod_original_sg_symbol_H-M 'P 21/a '
_cod_original_formula_sum 'C36 H50 Cl2 Cu2 N6 O8 S4 '
_cod_database_code 4322961

loop_
_symmetry_equiv_pos_as_xyz
'   +x,   +y,   +z'
'1/2-x,1/2+y,   -z'
'   -x,   -y,   -z'
'1/2+x,1/2-y,   +z'

loop_
_atom_site_aniso_label
_atom_site_aniso_U_11
_atom_site_aniso_U_22
_atom_site_aniso_U_33
_atom_site_aniso_U_12
_atom_site_aniso_U_13
_atom_site_aniso_U_23
Cu(1) 0.0498(7) 0.0693(9) 0.0559(7) 0.0029(7) 0.0157(6) -0.0076(6)
Cl(1) 0.084(2) 0.136(3) 0.052(1) -0.021(2) 0.013(1) 0.000(2)
S(1) 0.056(1) 0.057(1) 0.069(1) 0.006(1) 0.019(1) -0.003(1)
S(2) 0.049(1) 0.059(1) 0.059(1) 0.003(1) 0.011(1) 0.003(1)
O(1) 0.24(1) 0.135(8) 0.149(8) 0.023(10) -0.085(9) -0.003(7)
O(2) 0.16(1) 0.164(9) 0.24(1) -0.007(9) 0.026(10) 0.072(10)
O(3) 0.26(2) 0.58(4) 0.26(2) -0.15(2) 0.22(2) -0.11(2)
O(4) 0.22(1) 0.20(1) 0.153(9) -0.01(1) -0.059(9) -0.082(9)
N(1) 0.048(4) 0.057(4) 0.057(4) 0.001(4) 0.010(3) -0.003(4)
N(2) 0.069(5) 0.073(5) 0.057(5) 0.012(5) 0.022(4) -0.002(4)
N(3) 0.068(5) 0.074(5) 0.068(5) -0.006(5) 0.032(4) -0.004(4)
C(1) 0.050(6) 0.101(8) 0.075(6) 0.024(6) 0.016(5) -0.014(6)
C(2) 0.048(6) 0.100(8) 0.100(8) 0.005(6) 0.018(6) -0.003(7)
C(3) 0.059(6) 0.063(6) 0.087(7) 0.004(5) 0.014(5) -0.003(5)
C(4) 0.051(5) 0.052(6) 0.059(5) 0.004(5) 0.000(4) -0.001(4)
C(5) 0.053(5) 0.042(5) 0.045(5) -0.002(4) 0.007(4) -0.007(4)
C(6) 0.066(6) 0.049(5) 0.042(5) 0.012(5) 0.003(5) -0.005(4)
C(7) 0.060(6) 0.050(5) 0.044(5) 0.015(5) 0.007(4) 0.003(4)
C(8) 0.068(6) 0.043(5) 0.053(5) 0.012(5) 0.019(5) 0.007(4)
C(9) 0.077(7) 0.070(7) 0.044(5) 0.000(6) 0.016(5) -0.004(4)
C(10) 0.065(6) 0.060(6) 0.051(5) 0.007(5) 0.003(5) -0.009(4)
C(11) 0.078(7) 0.055(6) 0.044(5) 0.013(5) 0.026(5) 0.012(4)
C(12) 0.058(6) 0.073(7) 0.071(6) 0.014(5) 0.022(5) 0.011(5)
C(13) 0.052(5) 0.067(6) 0.059(5) 0.000(5) 0.011(4) -0.002(5)
C(14) 0.051(5) 0.071(7) 0.066(6) -0.001(5) 0.005(5) -0.005(5)
C(15) 0.060(6) 0.097(8) 0.056(5) 0.011(6) 0.030(5) 0.006(5)
C(16) 0.060(6) 0.066(6) 0.060(5) 0.008(5) 0.017(5) -0.012(5)
C(17) 0.089(8) 0.067(7) 0.089(8) 0.002(6) 0.040(7) 0.000(6)
C(18) 0.22(2) 0.15(1) 0.16(1) 0.03(1) 0.15(1) 0.04(1)

loop_
_atom_site_label
_atom_site_fract_x
_atom_site_fract_y
_atom_site_fract_z
_atom_site_U_iso_or_equiv
_atom_site_thermal_displace_type
_atom_site_calc_flag
_atom_site_calc_attached_atom
Cu(1) -0.0038(1) 0.14712(5) 0.0788(1) 0.0576(4) Uij ? ?
Cl(1) 0.1301(3) 0.3499(2) 0.5860(2) 0.090(1) Uij ? ?
S(1) -0.1243(2) 0.21796(10) 0.1762(2) 0.0600(7) Uij ? ?
S(2) 0.0788(2) 0.10663(10) 0.2793(2) 0.0554(6) Uij ? ?
O(1) 0.260(1) 0.3345(4) 0.660(1) 0.182(5) Uij ? ?
O(2) 0.173(1) 0.3995(5) 0.530(1) 0.186(5) Uij ? ?
O(3) 0.033(2) 0.3589(10) 0.651(2) 0.35(1) Uij ? ?
O(4) 0.101(1) 0.3142(5) 0.483(1) 0.195(5) Uij ? ?
N(1) -0.1557(7) 0.1028(3) -0.0324(7) 0.054(2) Uij ? ?
N(2) 0.4972(9) -0.0240(3) -0.2242(7) 0.065(3) Uij ? ?
N(3) 0.1330(8) 0.1780(3) -0.0398(7) 0.068(3) Uij ? ?
C(1) -0.3053(10) 0.1904(4) 0.1609(9) 0.075(3) Uij ? ?
C(2) -0.351(1) 0.1680(4) 0.024(1) 0.082(4) Uij ? ?
C(3) -0.3065(10) 0.1090(4) -0.0089(9) 0.069(3) Uij ? ?
C(4) -0.1357(9) 0.0744(4) -0.1349(8) 0.055(3) Uij ? ?
C(5) 0.0047(9) 0.0567(3) -0.1720(7) 0.047(2) Uij ? ?
C(6) 0.1218(10) 0.0465(3) -0.0832(7) 0.053(3) Uij ? ?
C(7) 0.2525(9) 0.0274(3) -0.1196(7) 0.051(3) Uij ? ?
C(8) 0.264(1) 0.0190(3) -0.2542(8) 0.054(3) Uij ? ?
C(9) 0.145(1) 0.0308(4) -0.3451(8) 0.063(3) Uij ? ?
C(10) 0.0174(10) 0.0488(4) -0.3069(8) 0.059(3) Uij ? ?
C(11) 0.395(1) -0.0036(4) -0.2987(8) 0.058(3) Uij ? ?
C(12) 0.6171(10) -0.0468(4) -0.2864(9) 0.066(3) Uij ? ?
C(13) 0.6345(9) -0.1083(4) -0.2573(8) 0.059(3) Uij ? ?
C(14) 0.7466(10) -0.1363(4) -0.3304(9) 0.063(3) Uij ? ?
C(15) -0.0347(10) 0.1445(4) 0.3829(9) 0.069(3) Uij ? ?
C(16) -0.0611(10) 0.2045(4) 0.3495(8) 0.061(3) Uij ? ?
C(17) 0.198(1) 0.1887(4) -0.122(1) 0.080(4) Uij ? ?
C(18) 0.277(2) 0.2025(7) -0.231(2) 0.168(7) Uij ? ?
H(1) -0.3096 0.1611 0.2234 0.0892 Uij ? ?
H(2) -0.3691 0.2195 0.1790 0.0892 Uij ? ?
H(3) -0.4527 0.1692 0.0111 0.0971 Uij ? ?
H(4) -0.3127 0.1923 -0.0369 0.0971 Uij ? ?
H(5) -0.3650 0.0972 -0.0858 0.0833 Uij ? ?
H(6) -0.3226 0.0855 0.0638 0.0833 Uij ? ?
H(7) -0.2183 0.0639 -0.1934 0.0648 Uij ? ?
H(8) 0.1139 0.0527 0.0083 0.0630 Uij ? ?
H(9) 0.3317 0.0203 -0.0547 0.0617 Uij ? ?
H(10) 0.1532 0.0264 -0.4371 0.0755 Uij ? ?
H(11) -0.0624 0.0557 -0.3715 0.0700 Uij ? ?
H(12) 0.4031 -0.0028 -0.3908 0.0694 Uij ? ?
H(13) 0.5992 -0.0414 -0.3798 0.0798 Uij ? ?
H(14) 0.7027 -0.0277 -0.2536 0.0798 Uij ? ?
H(15) 0.6614 -0.1129 -0.1648 0.0715 Uij ? ?
H(16) 0.5450 -0.1263 -0.2817 0.0715 Uij ? ?
H(17) 0.7232 -0.1311 -0.4229 0.0753 Uij ? ?
H(18) 0.7487 -0.1753 -0.3108 0.0753 Uij ? ?
H(19) -0.1253 0.1260 0.3765 0.0824 Uij ? ?
H(20) 0.0093 0.1424 0.4720 0.0824 Uij ? ?
H(21) 0.0261 0.2243 0.3712 0.0740 Uij ? ?
H(22) -0.1316 0.2181 0.4020 0.0740 Uij ? ?
H(23) 0.3749 0.2116 -0.2010 0.1830 Uij ? ?
H(24) 0.2773 0.1716 -0.2919 0.1830 Uij ? ?
H(25) 0.2350 0.2340 -0.2800 0.1830 Uij ? ?

loop_
_atom_type_symbol
_atom_type_oxidation_number
_atom_type_number_in_cell
_atom_type_scat_dispersion_real
_atom_type_scat_dispersion_imag
_atom_type_scat_source
C 0 80 0.018 0.009 'International Tables'
H 0 80 0.000 0.000 'International Tables'
Cu 0 8 -1.965 0.589 'International Tables'
Cl 0 8 0.364 0.702 'International Tables'
S 0 16 0.333 0.557 'International Tables'
N 0 16 0.031 0.018 'International Tables'
O 0 32 0.049 0.032 'International Tables'

loop_
_geom_angle_atom_site_label_1
_geom_angle_atom_site_label_2
_geom_angle_atom_site_label_3
_geom_angle
_geom_angle_site_symmetry_1
_geom_angle_site_symmetry_2
_geom_angle_site_symmetry_3
_geom_angle_publ_flag
S(1) Cu(1) S(2) 93.49(9) ? ? ? yes
S(1) Cu(1) N(1) 106.1(2) ? ? ? yes
S(1) Cu(1) N(3) 111.3(2) ? ? ? yes
S(2) Cu(1) N(1) 114.7(2) ? ? ? yes
S(2) Cu(1) N(3) 120.9(2) ? ? ? yes
N(1) Cu(1) N(3) 108.5(3) ? ? ? yes
O(1) Cl(1) O(2) 99.8(7) ? ? ? yes
O(1) Cl(1) O(3) 114(1) ? ? ? yes
O(1) Cl(1) O(4) 109.5(7) ? ? ? yes
O(2) Cl(1) O(3) 110(1) ? ? ? yes
O(2) Cl(1) O(4) 105.2(8) ? ? ? yes
O(3) Cl(1) O(4) 116(1) ? ? ? yes
Cu(1) S(1) C(1) 101.2(3) ? ? ? yes
Cu(1) S(1) C(16) 99.4(3) ? ? ? yes
C(1) S(1) C(16) 102.6(4) ? ? ? yes
Cu(1) S(2) C(14) 106.9(3) ? ? ? yes
Cu(1) S(2) C(15) 98.1(3) ? ? ? yes
C(14) S(2) C(15) 102.0(4) ? ? ? yes
Cu(1) N(1) C(3) 119.2(6) ? ? ? yes
Cu(1) N(1) C(4) 125.3(6) ? ? ? yes
C(3) N(1) C(4) 114.9(7) ? ? ? yes
C(11) N(2) C(12) 117.4(7) ? ? ? yes
Cu(1) N(3) C(17) 167.6(8) ? ? ? yes
S(1) C(1) C(2) 111.9(6) ? ? ? yes
C(1) C(2) C(3) 118.5(9) ? ? ? yes
N(1) C(3) C(2) 114.9(8) ? ? ? yes
N(1) C(4) C(5) 125.5(8) ? ? ? yes
C(4) C(5) C(6) 124.0(7) ? ? ? yes
C(4) C(5) C(10) 117.8(8) ? ? ? yes
C(6) C(5) C(10) 118.2(8) ? ? ? yes
C(5) C(6) C(7) 123.3(7) ? ? ? yes
C(6) C(7) C(8) 118.1(8) ? ? ? yes
C(7) C(8) C(9) 118.7(8) ? ? ? yes
C(7) C(8) C(11) 121.0(8) ? ? ? yes
C(9) C(8) C(11) 120.3(8) ? ? ? yes
C(8) C(9) C(10) 122.2(8) ? ? ? yes
C(5) C(10) C(9) 119.6(8) ? ? ? yes
N(2) C(11) C(8) 124.8(8) ? ? ? yes
N(2) C(12) C(13) 110.6(7) ? ? ? yes
C(12) C(13) C(14) 113.7(7) ? ? ? yes
S(2) C(14) C(13) 110.1(6) ? ? ? yes
S(2) C(15) C(16) 116.2(6) ? ? ? yes
S(1) C(16) C(15) 114.7(6) ? ? ? yes
N(3) C(17) C(18) 177(1) ? ? ? yes

loop_
_geom_bond_atom_site_label_1
_geom_bond_atom_site_label_2
_geom_bond_distance
_geom_bond_site_symmetry_1
_geom_bond_site_symmetry_2
_geom_bond_publ_flag
Cu(1) S(1) 2.319(2) ? ? yes
Cu(1) S(2) 2.307(2) ? ? yes
Cu(1) N(1) 2.014(7) ? ? yes
Cu(1) N(3) 1.997(8) ? ? yes
Cl(1) O(1) 1.41(1) ? ? yes
Cl(1) O(2) 1.39(1) ? ? yes
Cl(1) O(3) 1.20(1) ? ? yes
Cl(1) O(4) 1.356(9) ? ? yes
S(1) C(1) 1.808(10) ? ? yes
S(1) C(16) 1.819(9) ? ? yes
S(2) C(14) 1.803(9) ? ? yes
S(2) C(15) 1.819(9) ? ? yes
N(1) C(3) 1.47(1) ? ? yes
N(1) C(4) 1.274(10) ? ? yes
N(2) C(11) 1.25(1) ? ? yes
N(2) C(12) 1.46(1) ? ? yes
N(3) C(17) 1.11(1) ? ? yes
C(1) C(2) 1.50(1) ? ? yes
C(2) C(3) 1.52(1) ? ? yes
C(4) C(5) 1.47(1) ? ? yes
C(5) C(6) 1.36(1) ? ? yes
C(5) C(10) 1.40(1) ? ? yes
C(6) C(7) 1.39(1) ? ? yes
C(7) C(8) 1.40(1) ? ? yes
C(8) C(9) 1.39(1) ? ? yes
C(8) C(11) 1.46(1) ? ? yes
C(9) C(10) 1.37(1) ? ? yes
C(12) C(13) 1.51(1) ? ? yes
C(13) C(14) 1.51(1) ? ? yes
C(15) C(16) 1.49(1) ? ? yes
C(17) C(18) 1.44(1) ? ? yes
